data_1100864
loop_
_publ_author_name
'de Fr\'emont, Pierre'
'Scott, Natalie M.'
'Stevens, Edwin D.'
'Nolan, Steven P.'

_publ_section_title
;
 Synthesis and Structural Characterization of <i>N</i> -Heterocyclic
 Carbene Gold(I) Complexes
;
_journal_issue 10
_journal_name_full Organometallics
_journal_page_first 2411
_journal_page_last 2418
_journal_paper_doi 10.1021/om050111c
_journal_volume 24
_journal_year 2005
_chemical_formula_sum 'C30 H48 Au2 Cl2 N4'
_chemical_formula_weight 929.56
_space_group_IT_number 14
_symmetry_cell_setting monoclinic
_symmetry_space_group_name_Hall '-P 2ybc'
_symmetry_space_group_name_H-M 'P 1 21/c 1'
_atom_sites_solution_hydrogens geom
_atom_sites_solution_primary direct
_atom_sites_solution_secondary difmap
_cell_angle_alpha 90.00
_cell_angle_beta 103.1440(10)
_cell_angle_gamma 90.00
_cell_formula_units_Z 4
_cell_length_a 9.5570(5)
_cell_length_b 19.4416(10)
_cell_length_c 17.6956(9)
_cell_measurement_reflns_used 32924
_cell_measurement_temperature 396(2)
_cell_measurement_theta_max 30.660
_cell_measurement_theta_min 2.189
_cell_volume 3201.8(3)
_diffrn_ambient_temperature 396(2)
_diffrn_detector_area_resol_mean ?
_diffrn_measured_fraction_theta_full 0.999
_diffrn_measured_fraction_theta_max 0.999
_diffrn_measurement_device_type 'CCD area detector'
_diffrn_measurement_method 'phi and omega scans'
_diffrn_radiation_monochromator graphite
_diffrn_radiation_source 'fine-focus sealed tube'
_diffrn_radiation_type MoK\a
_diffrn_radiation_wavelength 0.71073
_diffrn_reflns_av_R_equivalents 0.0476
_diffrn_reflns_av_sigmaI/netI 0.0291
_diffrn_reflns_limit_h_max 9
_diffrn_reflns_limit_h_min -9
_diffrn_reflns_limit_k_max 18
_diffrn_reflns_limit_k_min -18
_diffrn_reflns_limit_l_max 17
_diffrn_reflns_limit_l_min -17
_diffrn_reflns_number 19002
_diffrn_reflns_theta_full 20.00
_diffrn_reflns_theta_max 20.00
_diffrn_reflns_theta_min 2.19
_diffrn_standards_decay_% ?
_diffrn_standards_interval_count ?
_diffrn_standards_interval_time ?
_diffrn_standards_number ?
_exptl_absorpt_coefficient_mu 9.346
_exptl_absorpt_correction_T_max 1.000000
_exptl_absorpt_correction_T_min 0.360949
_exptl_absorpt_correction_type empirical
_exptl_absorpt_process_details ?
_exptl_crystal_colour colorless
_exptl_crystal_density_diffrn 1.928
_exptl_crystal_density_meas 0
_exptl_crystal_density_method 'not measured'
_exptl_crystal_description plate
_exptl_crystal_F_000 1792
_exptl_crystal_size_max 0.5
_exptl_crystal_size_mid 0.5
_exptl_crystal_size_min 0.4
_refine_diff_density_max 3.072
_refine_diff_density_min -1.914
_refine_diff_density_rms 0.167
_refine_ls_extinction_coef 0.00210(11)
_refine_ls_extinction_expression Fc^*^=kFc[1+0.001xFc^2^\l^3^/sin(2\q)]^-1/4^
_refine_ls_extinction_method SHELXL
_refine_ls_goodness_of_fit_ref 1.079
_refine_ls_hydrogen_treatment mixed
_refine_ls_matrix_type full
_refine_ls_number_parameters 154
_refine_ls_number_reflns 2987
_refine_ls_number_restraints 38
_refine_ls_restrained_S_all 1.073
_refine_ls_R_factor_all 0.0386
_refine_ls_R_factor_gt 0.0371
_refine_ls_shift/su_max 0.001
_refine_ls_shift/su_mean 0.000
_refine_ls_structure_factor_coef Fsqd
_refine_ls_weighting_details 'calc w=1/[\s^2^(Fo^2^)+(0.0353P)^2^+63.5851P] where P=(Fo^2^+2Fc^2^)/3'
_refine_ls_weighting_scheme calc
_refine_ls_wR_factor_gt 0.0881
_refine_ls_wR_factor_ref 0.0888
_reflns_number_gt 2894
_reflns_number_total 2987
_reflns_threshold_expression >2sigma(I)
_cod_depositor_comments
;
The following automatic conversions were performed:
'_symmetry_cell_setting' value 'Monoclinic' changed to 'monoclinic'
according to '/home/saulius/struct/CIF-dictionaries/cif_core.dic'
dictionary named 'cif_core.dic' version 2.4.1 from 2010-06-29.

Automatic conversion script
Id: cif_fix_enum 1527 2010-12-29 10:47:43Z saulius 
;
_cod_original_sg_symbol_H-M P2(1)/c
_cod_database_code 1100864

loop_
_symmetry_equiv_pos_as_xyz
'x, y, z'
'-x, y+1/2, -z+1/2'
'-x, -y, -z'
'x, -y-1/2, z-1/2'

loop_
_atom_site_label
_atom_site_type_symbol
_atom_site_fract_x
_atom_site_fract_y
_atom_site_fract_z
_atom_site_U_iso_or_equiv
_atom_site_adp_type
_atom_site_occupancy
_atom_site_symmetry_multiplicity
_atom_site_calc_flag
_atom_site_refinement_flags
_atom_site_disorder_assembly
_atom_site_disorder_group
Au1 Au 0.02105(5) 0.22950(2) 0.27731(2) 0.0136(2) Uiso 1 1 d U . .
Cl1 Cl 0.2468(3) 0.18267(15) 0.28974(16) 0.0179(7) Uiso 1 1 d U . .
N1 N -0.2916(10) 0.2336(5) 0.2829(5) 0.021(2) Uiso 1 1 d U . .
C1 C -0.1749(13) 0.2676(6) 0.2684(7) 0.021(3) Uiso 1 1 d U . .
Au2 Au 0.25424(5) 0.38135(2) 0.36014(2) 0.0133(2) Uiso 1 1 d U . .
Cl2 Cl 0.2697(3) 0.37187(15) 0.23383(16) 0.0182(7) Uiso 1 1 d U . .
N2 N -0.2235(9) 0.3311(5) 0.2469(5) 0.014(2) Uiso 1 1 d U . .
C2 C -0.4097(13) 0.2771(6) 0.2699(7) 0.021(3) Uiso 1 1 d U . .
H2 H -0.5017 0.2662 0.2752 0.025 Uiso 1 1 calc R . .
N3 N 0.2582(9) 0.4475(5) 0.5154(5) 0.014(2) Uiso 1 1 d U . .
C3 C -0.3654(13) 0.3379(7) 0.2483(7) 0.020(3) Uiso 1 1 d U . .
H3 H -0.4208 0.3775 0.2364 0.025 Uiso 1 1 calc R . .
N4 N 0.2441(10) 0.3371(5) 0.5210(5) 0.015(2) Uiso 1 1 d U . .
C4 C -0.2946(13) 0.1610(6) 0.3047(6) 0.018(3) Uiso 1 1 d U . .
H4 H -0.1988 0.1416 0.3079 0.021 Uiso 1 1 calc R . .
C5 C -0.4013(13) 0.1213(6) 0.2429(7) 0.023(3) Uiso 1 1 d U . .
H5A H -0.4965 0.1408 0.2373 0.027 Uiso 1 1 calc R . .
H5B H -0.3744 0.1254 0.1934 0.027 Uiso 1 1 calc R . .
C6 C -0.4039(14) 0.0459(7) 0.2649(7) 0.028(3) Uiso 1 1 d U . .
H6A H -0.4754 0.0221 0.2260 0.034 Uiso 1 1 calc R . .
H6B H -0.3110 0.0255 0.2654 0.034 Uiso 1 1 calc R . .
C7 C -0.4379(14) 0.0364(7) 0.3429(7) 0.031(3) Uiso 1 1 d U . .
H7A H -0.4323 -0.0120 0.3563 0.037 Uiso 1 1 calc R . .
H7B H -0.5353 0.0519 0.3407 0.037 Uiso 1 1 calc R . .
C8 C -0.3347(14) 0.0765(7) 0.4045(7) 0.028(3) Uiso 1 1 d U . .
H8A H -0.2390 0.0574 0.4107 0.034 Uiso 1 1 calc R . .
H8B H -0.3627 0.0716 0.4536 0.034 Uiso 1 1 calc R . .
C9 C -0.3314(14) 0.1525(7) 0.3844(7) 0.025(3) Uiso 1 1 d U . .
H9A H -0.2599 0.1760 0.4237 0.030 Uiso 1 1 calc R . .
H9B H -0.4243 0.1731 0.3833 0.030 Uiso 1 1 calc R . .
C10 C -0.1329(13) 0.3866(6) 0.2239(6) 0.015(3) Uiso 1 1 d U . .
H10 H -0.0331 0.3705 0.2367 0.018 Uiso 1 1 calc R . .
C11 C -0.1744(13) 0.3992(6) 0.1366(7) 0.020(3) Uiso 1 1 d U . .
H11A H -0.1641 0.3570 0.1091 0.024 Uiso 1 1 calc R . .
H11B H -0.2740 0.4137 0.1215 0.024 Uiso 1 1 calc R . .
C12 C -0.0769(13) 0.4552(6) 0.1150(7) 0.020(3) Uiso 1 1 d U . .
H12A H -0.1074 0.4651 0.0600 0.024 Uiso 1 1 calc R . .
H12B H 0.0211 0.4383 0.1250 0.024 Uiso 1 1 calc R . .
C13 C -0.0809(12) 0.5215(6) 0.1609(6) 0.015(3) Uiso 1 1 d U . .
H13A H -0.1759 0.5418 0.1457 0.018 Uiso 1 1 calc R . .
H13B H -0.0126 0.5541 0.1485 0.018 Uiso 1 1 calc R . .
C14 C -0.0444(12) 0.5079(6) 0.2492(6) 0.019(3) Uiso 1 1 d U . .
H14A H 0.0555 0.4942 0.2657 0.023 Uiso 1 1 calc R . .
H14B H -0.0575 0.5499 0.2763 0.023 Uiso 1 1 calc R . .
C15 C -0.1396(12) 0.4518(6) 0.2699(6) 0.015(3) Uiso 1 1 d U . .
H15A H -0.2381 0.4680 0.2596 0.018 Uiso 1 1 calc R . .
H15B H -0.1095 0.4417 0.3249 0.018 Uiso 1 1 calc R . .
C16 C 0.2509(11) 0.3894(6) 0.4725(6) 0.011(3) Uiso 1 1 d U . .
C17 C 0.2597(12) 0.4304(6) 0.5911(7) 0.018(3) Uiso 1 1 d U . .
H17 H 0.2672 0.4609 0.6323 0.022 Uiso 1 1 calc R . .
C18 C 0.2484(12) 0.3612(6) 0.5947(7) 0.020(3) Uiso 1 1 d U . .
H18 H 0.2443 0.3351 0.6382 0.024 Uiso 1 1 calc R . .
C19 C 0.2688(12) 0.5179(6) 0.4847(6) 0.017(3) Uiso 1 1 d U . .
H19 H 0.3113 0.5137 0.4394 0.020 Uiso 1 1 calc R . .
C20 C 0.1225(12) 0.5519(6) 0.4573(7) 0.020(3) Uiso 1 1 d U . .
H20A H 0.0774 0.5575 0.5008 0.024 Uiso 1 1 calc R . .
H20B H 0.0609 0.5229 0.4190 0.024 Uiso 1 1 calc R . .
C21 C 0.1403(14) 0.6219(6) 0.4218(7) 0.027(3) Uiso 1 1 d U . .
H21A H 0.1778 0.6156 0.3757 0.032 Uiso 1 1 calc R . .
H21B H 0.0472 0.6440 0.4063 0.032 Uiso 1 1 calc R . .
C22 C 0.2418(14) 0.6681(7) 0.4788(8) 0.036(3) Uiso 1 1 d U . .
H22A H 0.2555 0.7109 0.4533 0.043 Uiso 1 1 calc R . .
H22B H 0.1987 0.6789 0.5220 0.043 Uiso 1 1 calc R . .
C23 C 0.3862(13) 0.6342(6) 0.5092(7) 0.025(3) Uiso 1 1 d U . .
H23A H 0.4448 0.6630 0.5489 0.030 Uiso 1 1 calc R . .
H23B H 0.4355 0.6292 0.4673 0.030 Uiso 1 1 calc R . .
C24 C 0.3672(13) 0.5639(6) 0.5431(7) 0.020(3) Uiso 1 1 d U . .
H24A H 0.4604 0.5420 0.5596 0.023 Uiso 1 1 calc R . .
H24B H 0.3273 0.5696 0.5884 0.023 Uiso 1 1 calc R . .
C25 C 0.2409(12) 0.2627(6) 0.5003(7) 0.015(3) Uiso 1 1 d U . .
H25 H 0.2417 0.2596 0.4451 0.018 Uiso 1 1 calc R . .
C26 C 0.1023(13) 0.2290(6) 0.5107(7) 0.019(3) Uiso 1 1 d U . .
H26A H 0.0200 0.2536 0.4806 0.023 Uiso 1 1 calc R . .
H26B H 0.0978 0.2308 0.5649 0.023 Uiso 1 1 calc R . .
C27 C 0.0989(13) 0.1537(6) 0.4835(7) 0.021(3) Uiso 1 1 d U . .
H27A H 0.0143 0.1313 0.4936 0.025 Uiso 1 1 calc R . .
H27B H 0.0917 0.1527 0.4280 0.025 Uiso 1 1 calc R . .
C28 C 0.2324(12) 0.1142(6) 0.5244(7) 0.022(3) Uiso 1 1 d U . .
H28A H 0.2307 0.0687 0.5018 0.026 Uiso 1 1 calc R . .
H28B H 0.2315 0.1088 0.5788 0.026 Uiso 1 1 calc R . .
C29 C 0.3694(13) 0.1509(6) 0.5177(7) 0.025(3) Uiso 1 1 d U . .
H29A H 0.3776 0.1498 0.4641 0.030 Uiso 1 1 calc R . .
H29B H 0.4515 0.1267 0.5487 0.030 Uiso 1 1 calc R . .
C30 C 0.3723(13) 0.2256(6) 0.5449(7) 0.019(3) Uiso 1 1 d U . .
H30A H 0.3744 0.2269 0.5999 0.023 Uiso 1 1 calc R . .
H30B H 0.4581 0.2481 0.5367 0.023 Uiso 1 1 calc R . .

loop_
_atom_type_symbol
_atom_type_description
_atom_type_scat_dispersion_real
_atom_type_scat_dispersion_imag
_atom_type_scat_source
C C 0.0033 0.0016 'International Tables Vol C Tables 4.2.6.8 and 6.1.1.4'
H H 0.0000 0.0000 'International Tables Vol C Tables 4.2.6.8 and 6.1.1.4'
N N 0.0061 0.0033 'International Tables Vol C Tables 4.2.6.8 and 6.1.1.4'
Cl Cl 0.1484 0.1585 'International Tables Vol C Tables 4.2.6.8 and 6.1.1.4'
Au Au -2.0133 8.8022 'International Tables Vol C Tables 4.2.6.8 and 6.1.1.4'

loop_
_geom_angle_atom_site_label_1
_geom_angle_atom_site_label_2
_geom_angle_atom_site_label_3
_geom_angle
_geom_angle_site_symmetry_1
_geom_angle_site_symmetry_3
_geom_angle_publ_flag
C1 Au1 Cl1 178.3(4) . . ?
C1 N1 C2 110.0(10) . . ?
C1 N1 C4 125.4(10) . . ?
C2 N1 C4 124.5(10) . . ?
N2 C1 N1 104.6(10) . . ?
N2 C1 Au1 128.6(9) . . ?
N1 C1 Au1 126.8(9) . . ?
C16 Au2 Cl2 177.3(3) . . ?
C1 N2 C3 111.4(10) . . ?
C1 N2 C10 123.8(9) . . ?
C3 N2 C10 124.8(10) . . ?
C3 C2 N1 106.7(11) . . ?
C16 N3 C17 109.3(9) . . ?
C16 N3 C19 124.3(9) . . ?
C17 N3 C19 126.3(9) . . ?
C2 C3 N2 107.3(11) . . ?
C16 N4 C18 110.5(9) . . ?
C16 N4 C25 125.5(9) . . ?
C18 N4 C25 123.9(9) . . ?
N1 C4 C5 110.4(9) . . ?
N1 C4 C9 111.4(9) . . ?
C5 C4 C9 110.5(10) . . ?
C6 C5 C4 110.6(10) . . ?
C7 C6 C5 112.0(11) . . ?
C6 C7 C8 111.0(11) . . ?
C7 C8 C9 112.1(11) . . ?
C8 C9 C4 109.8(10) . . ?
C15 C10 N2 111.1(9) . . ?
C15 C10 C11 112.1(10) . . ?
N2 C10 C11 111.0(9) . . ?
C12 C11 C10 109.5(9) . . ?
C11 C12 C13 112.1(9) . . ?
C12 C13 C14 111.5(10) . . ?
C15 C14 C13 110.9(9) . . ?
C14 C15 C10 111.8(9) . . ?
N4 C16 N3 106.2(9) . . ?
N4 C16 Au2 126.1(8) . . ?
N3 C16 Au2 127.6(8) . . ?
C18 C17 N3 107.6(10) . . ?
C17 C18 N4 106.3(10) . . ?
N3 C19 C24 112.1(9) . . ?
N3 C19 C20 112.5(9) . . ?
C24 C19 C20 110.0(10) . . ?
C19 C20 C21 109.7(10) . . ?
C22 C21 C20 111.5(11) . . ?
C23 C22 C21 111.7(11) . . ?
C22 C23 C24 110.5(10) . . ?
C19 C24 C23 111.8(10) . . ?
N4 C25 C30 111.6(9) . . ?
N4 C25 C26 110.9(9) . . ?
C30 C25 C26 112.0(10) . . ?
C25 C26 C27 109.1(9) . . ?
C28 C27 C26 112.0(10) . . ?
C27 C28 C29 111.7(10) . . ?
C28 C29 C30 112.1(10) . . ?
C25 C30 C29 109.7(10) . . ?

loop_
_geom_bond_atom_site_label_1
_geom_bond_atom_site_label_2
_geom_bond_distance
_geom_bond_site_symmetry_2
_geom_bond_publ_flag
Au1 C1 1.987(12) . ?
Au1 Cl1 2.306(3) . ?
N1 C1 1.370(15) . ?
N1 C2 1.386(16) . ?
N1 C4 1.467(15) . ?
C1 N2 1.343(15) . ?
Au2 C16 2.003(11) . ?
Au2 Cl2 2.281(3) . ?
N2 C3 1.368(15) . ?
N2 C10 1.496(15) . ?
C2 C3 1.341(17) . ?
N3 C16 1.354(14) . ?
N3 C17 1.378(14) . ?
N3 C19 1.483(15) . ?
N4 C16 1.341(14) . ?
N4 C18 1.378(15) . ?
N4 C25 1.490(15) . ?
C4 C5 1.524(17) . ?
C4 C9 1.538(17) . ?
C5 C6 1.517(17) . ?
C6 C7 1.500(18) . ?
C7 C8 1.510(18) . ?
C8 C9 1.524(18) . ?
C10 C15 1.515(16) . ?
C10 C11 1.526(16) . ?
C11 C12 1.537(17) . ?
C12 C13 1.527(16) . ?
C13 C14 1.544(16) . ?
C14 C15 1.519(16) . ?
C17 C18 1.352(17) . ?
C19 C24 1.521(16) . ?
C19 C20 1.523(16) . ?
C20 C21 1.525(17) . ?
C21 C22 1.523(18) . ?
C22 C23 1.514(18) . ?
C23 C24 1.519(17) . ?
C25 C30 1.506(16) . ?
C25 C26 1.526(16) . ?
C26 C27 1.540(17) . ?
C27 C28 1.524(17) . ?
C28 C29 1.519(17) . ?
C29 C30 1.527(17) . ?
